data_4303926
loop_
_publ_author_name
'Sonia Nieto'
'Palmira Arnau'
'Elena Serrano'
'Rafael Navarro'
'Tatiana Soler'
'Carlos Cativiela'
'Esteban P. Urriolabeitia'

_publ_contact_author_address 'ICMA, CSIC-Universidad de Zaragoza, Plaza S. Francisco, 50009 Zaragoza (Spain)'
_publ_contact_author_email esteban@unizar.es
_publ_contact_author_fax (+34)976761187
_publ_contact_author_name 'Esteban P. Urriolabeitia'
_publ_contact_author_phone (+34)976762302
_publ_section_title
;
Functionalization of Methyl (R)-Phenylglycinate Through Orthopalladation:
C-Hal, C-O, C-N, and C-C Bond Coupling
;
_journal_name_full 'Inorganic Chemistry'
_journal_page_first 11963
_journal_page_last 11975
_journal_paper_doi 10.1021/ic901941s
_journal_volume 48
_journal_year 2009
_chemical_absolute_configuration rmad
_chemical_formula_moiety 'C27 H28 Cl N O14 Pd, C3 H6 O'
_chemical_formula_sum 'C30 H34 Cl N O15 Pd'
_chemical_formula_weight 790.43
_chemical_name_systematic
; 
 ? 
;
_space_group_IT_number 19
_symmetry_cell_setting orthorhombic
_symmetry_space_group_name_Hall 'P 2ac 2ab'
_symmetry_space_group_name_H-M 'P 21 21 21'
_atom_sites_solution_hydrogens geom
_atom_sites_solution_primary direct
_atom_sites_solution_secondary difmap
_audit_creation_method SHELXL-97
_cell_angle_alpha 90.00
_cell_angle_beta 90.00
_cell_angle_gamma 90.00
_cell_formula_units_Z 4
_cell_length_a 8.9959(4)
_cell_length_b 17.6807(6)
_cell_length_c 21.2851(7)
_cell_measurement_reflns_used 13331
_cell_measurement_temperature 150(1)
_cell_measurement_theta_max 28.6339
_cell_measurement_theta_min 2.9201
_cell_volume 3385.5(2)
_computing_cell_refinement
;
CrysAlis RED, Oxford Diffraction Ltd.,
Version 1.171.32.19 (release 28-02-2008 CrysAlis171 .NET)
(compiled Feb 28 2008,12:10:31)
;
_computing_data_collection
;
CrysAlis CCD, Oxford Diffraction Ltd.,
Version 1.171.32.19 (release 28-02-2008 CrysAlis171 .NET)
(compiled Feb 28 2008,12:10:31)
;
_computing_data_reduction
;
CrysAlis RED, Oxford Diffraction Ltd.,
Version 1.171.32.19 (release 28-02-2008 CrysAlis171 .NET)
(compiled Feb 28 2008,12:10:31)
;
_computing_molecular_graphics
;
SHELXTL  Rel. 6.12/V (Sheldrick, Acta Cryst. 2008, A64, 112-122)
;
_computing_publication_material
;
SHELX-97 (Sheldrick, Acta Cryst. 2008, A64, 112-122)' 
;
_computing_structure_refinement
;
SHELXL-97 (Sheldrick, Acta Cryst. 2008, A64, 112-122) 
;
_computing_structure_solution
;
SHELXL-97 (Sheldrick, Acta Cryst. 2008, A64, 112-122) 
;
_diffrn_ambient_temperature 150(1)
_diffrn_detector_area_resol_mean 16.3990
_diffrn_measured_fraction_theta_full 0.996
_diffrn_measured_fraction_theta_max 0.996
_diffrn_measurement_device_type 'Oxford Diffraction Xcalibur2'
_diffrn_measurement_method '\w and \f scans'
_diffrn_radiation_monochromator graphite
_diffrn_radiation_source 'Enhance (Mo) X-ray Source'
_diffrn_radiation_type MoK\a
_diffrn_radiation_wavelength 0.71073
_diffrn_reflns_av_R_equivalents 0.0503
_diffrn_reflns_av_sigmaI/netI 0.0604
_diffrn_reflns_limit_h_max 10
_diffrn_reflns_limit_h_min -8
_diffrn_reflns_limit_k_max 21
_diffrn_reflns_limit_k_min -21
_diffrn_reflns_limit_l_max 25
_diffrn_reflns_limit_l_min -25
_diffrn_reflns_number 30464
_diffrn_reflns_theta_full 25.00
_diffrn_reflns_theta_max 25.00
_diffrn_reflns_theta_min 2.54
_exptl_absorpt_coefficient_mu 0.698
_exptl_absorpt_correction_T_max 0.946
_exptl_absorpt_correction_T_min 0.8933
_exptl_absorpt_correction_type multi-scan
_exptl_absorpt_process_details
;
CrysAlis RED, Oxford Diffraction Ltd.,
Version 1.171.32.19 (release 28-02-2008 CrysAlis171 .NET)
(compiled Feb 28 2008,12:10:31)
Empirical absorption correction using spherical harmonics,
 implemented in SCALE3 ABSPACK scaling algorithm.
;
_exptl_crystal_colour yellow
_exptl_crystal_density_diffrn 1.551
_exptl_crystal_density_method 'not measured'
_exptl_crystal_description block
_exptl_crystal_F_000 1616
_exptl_crystal_size_max 0.20
_exptl_crystal_size_mid 0.12
_exptl_crystal_size_min 0.08
_refine_diff_density_max 0.604
_refine_diff_density_min -0.533
_refine_diff_density_rms 0.065
_refine_ls_abs_structure_details 'Flack H D (1983), Acta Cryst. A39, 876-881'
_refine_ls_abs_structure_Flack -0.04(2)
_refine_ls_extinction_method none
_refine_ls_goodness_of_fit_ref 0.951
_refine_ls_hydrogen_treatment constr
_refine_ls_matrix_type full
_refine_ls_number_parameters 442
_refine_ls_number_reflns 5948
_refine_ls_number_restraints 6
_refine_ls_restrained_S_all 0.952
_refine_ls_R_factor_all 0.0422
_refine_ls_R_factor_gt 0.0279
_refine_ls_shift/su_max 0.033
_refine_ls_shift/su_mean 0.001
_refine_ls_structure_factor_coef Fsqd
_refine_ls_weighting_details 'calc w=1/[\s^2^(Fo^2^)+(0.0210P)^2^] where P=(Fo^2^+2Fc^2^)/3'
_refine_ls_weighting_scheme calc
_refine_ls_wR_factor_gt 0.0482
_refine_ls_wR_factor_ref 0.0499
_reflns_number_gt 4753
_reflns_number_total 5948
_reflns_threshold_expression I>2\s(I)
_cod_data_source_file ic901941s_si_002_5.cif
_cod_data_source_block '__7'
_cod_database_code 4303926

loop_
_symmetry_equiv_pos_as_xyz
'x, y, z'
'-x+1/2, -y, z+1/2'
'-x, y+1/2, -z+1/2'
'x+1/2, -y+1/2, -z'

loop_
_atom_site_label
_atom_site_type_symbol
_atom_site_fract_x
_atom_site_fract_y
_atom_site_fract_z
_atom_site_U_iso_or_equiv
_atom_site_adp_type
_atom_site_occupancy
_atom_site_symmetry_multiplicity
_atom_site_calc_flag
_atom_site_refinement_flags
_atom_site_disorder_assembly
_atom_site_disorder_group
Pd1 Pd 0.00287(4) 0.212920(12) 0.106030(10) 0.01246(6) Uani 1 1 d . . .
Cl1 Cl -0.19325(9) 0.15527(5) 0.05035(4) 0.0220(2) Uani 1 1 d . . .
N1 N 0.0419(2) 0.28671(16) 0.03758(11) 0.0134(7) Uani 1 1 d . . .
H1N H 0.1225 0.2826 0.0151 0.016 Uiso 1 1 d R . .
H2N H -0.0066 0.2805 0.0024 0.016 Uiso 1 1 d R . .
C1 C 0.1796(4) 0.2541(2) 0.15783(16) 0.0147(8) Uani 1 1 d . . .
C2 C 0.2184(3) 0.3378(2) 0.15098(15) 0.0118(8) Uani 1 1 d . . .
C3 C 0.3279(3) 0.3679(2) 0.19079(16) 0.0171(8) Uani 1 1 d . . .
H3A H 0.3691 0.3368 0.2214 0.021 Uiso 1 1 calc R . .
C4 C 0.3763(4) 0.4411(2) 0.18628(17) 0.0191(9) Uani 1 1 d . . .
H4A H 0.4458 0.4595 0.2148 0.023 Uiso 1 1 calc R . .
C5 C 0.3228(4) 0.4870(2) 0.14009(17) 0.0212(9) Uani 1 1 d . . .
H5A H 0.3579 0.5362 0.1359 0.025 Uiso 1 1 calc R . .
C6 C 0.2157(4) 0.45952(19) 0.09952(18) 0.0202(8) Uani 1 1 d . . .
H6A H 0.1795 0.4907 0.0678 0.024 Uiso 1 1 calc R . .
C7 C 0.1605(3) 0.38565(19) 0.10515(18) 0.0134(8) Uani 1 1 d . . .
C8 C 0.0385(3) 0.36656(18) 0.05899(15) 0.0134(9) Uani 1 1 d . . .
H8 H 0.0559 0.3978 0.0217 0.016 Uiso 1 1 calc R . .
C9 C -0.1154(4) 0.3877(2) 0.08356(17) 0.0130(9) Uani 1 1 d U . .
O1 O -0.1354(3) 0.43325(16) 0.12374(12) 0.0314(7) Uani 1 1 d . . .
O2 O -0.2209(2) 0.35146(14) 0.05297(11) 0.0204(6) Uani 1 1 d . . .
C10 C -0.3716(3) 0.3632(2) 0.07428(19) 0.0320(11) Uani 1 1 d . . .
H10A H -0.4388 0.3576 0.0395 0.048 Uiso 1 1 calc R . .
H10B H -0.3809 0.4133 0.0914 0.048 Uiso 1 1 calc R . .
H10C H -0.3954 0.3267 0.1061 0.048 Uiso 1 1 calc R . .
C11 C 0.2888(3) 0.2062(2) 0.12382(14) 0.0129(8) Uani 1 1 d . . .
O3 O 0.3631(2) 0.22708(13) 0.07954(11) 0.0193(6) Uani 1 1 d . . .
O4 O 0.2905(2) 0.13412(13) 0.14507(10) 0.0184(6) Uani 1 1 d . . .
C12 C 0.3697(4) 0.0809(2) 0.1055(2) 0.0360(10) Uani 1 1 d . . .
H12A H 0.3749 0.0327 0.1262 0.054 Uiso 1 1 calc R . .
H12B H 0.4684 0.0993 0.0979 0.054 Uiso 1 1 calc R . .
H12C H 0.3181 0.0754 0.0663 0.054 Uiso 1 1 calc R . .
C13 C 0.1473(3) 0.2267(2) 0.22737(15) 0.0143(8) Uani 1 1 d . . .
C14 C 0.0591(3) 0.1535(2) 0.22328(16) 0.0141(8) Uani 1 1 d . . .
O5 O -0.0201(3) 0.13728(12) 0.17853(9) 0.0145(5) Uani 1 1 d . . .
O6 O 0.0704(2) 0.10907(14) 0.27266(11) 0.0204(6) Uani 1 1 d . . .
C15 C -0.0103(6) 0.03707(18) 0.26830(16) 0.0296(9) Uani 1 1 d . . .
H15A H 0.0137 0.0061 0.3039 0.044 Uiso 1 1 calc R . .
H15B H 0.0179 0.0113 0.2304 0.044 Uiso 1 1 calc R . .
H15C H -0.1153 0.0467 0.2677 0.044 Uiso 1 1 calc R . .
C16 C 0.2810(3) 0.2169(2) 0.27134(14) 0.0138(7) Uani 1 1 d . . .
C17 C 0.2623(4) 0.2575(2) 0.32357(16) 0.0182(8) Uani 1 1 d . . .
C18 C 0.1196(4) 0.2988(2) 0.32011(16) 0.0181(8) Uani 1 1 d . . .
C19 C 0.0530(3) 0.2828(2) 0.26533(15) 0.0128(8) Uani 1 1 d . . .
C20 C 0.4056(4) 0.1620(2) 0.26088(16) 0.0191(8) Uani 1 1 d . . .
O7 O 0.4089(3) 0.10031(15) 0.28230(13) 0.0296(7) Uani 1 1 d . . .
O8 O 0.5124(3) 0.19406(12) 0.22640(10) 0.0227(6) Uani 1 1 d . . .
C21 C 0.6394(4) 0.1465(2) 0.2139(2) 0.0395(12) Uani 1 1 d . . .
H21A H 0.6923 0.1656 0.1781 0.059 Uiso 1 1 calc R . .
H21B H 0.6065 0.0958 0.2055 0.059 Uiso 1 1 calc R . .
H21C H 0.7040 0.1464 0.2498 0.059 Uiso 1 1 calc R . .
C22 C 0.3613(5) 0.2639(2) 0.37873(18) 0.0256(10) Uani 1 1 d . . .
O9 O 0.3224(3) 0.28695(19) 0.42901(12) 0.0415(7) Uani 1 1 d . . .
O10 O 0.4972(4) 0.24099(14) 0.36582(10) 0.0420(7) Uani 1 1 d . . .
C23 C 0.6044(5) 0.2452(3) 0.4173(2) 0.0665(18) Uani 1 1 d . . .
H23A H 0.6971 0.2235 0.4041 0.100 Uiso 1 1 calc R . .
H23B H 0.5669 0.2177 0.4529 0.100 Uiso 1 1 calc R . .
H23C H 0.6196 0.2971 0.4288 0.100 Uiso 1 1 calc R . .
C24 C 0.0644(4) 0.3489(2) 0.37250(17) 0.0241(10) Uani 1 1 d . . .
O11 O -0.0236(3) 0.33030(15) 0.41080(11) 0.0380(8) Uani 1 1 d . . .
O12 O 0.1321(3) 0.41513(16) 0.36880(13) 0.0423(8) Uani 1 1 d . . .
C25 C 0.0984(7) 0.4669(3) 0.4188(2) 0.084(2) Uani 1 1 d . . .
H25A H 0.1355 0.5162 0.4083 0.127 Uiso 1 1 calc R . .
H25B H 0.1446 0.4497 0.4569 0.127 Uiso 1 1 calc R . .
H25C H -0.0073 0.4693 0.4246 0.127 Uiso 1 1 calc R . .
C26 C -0.0924(4) 0.3118(2) 0.24468(17) 0.0165(9) Uani 1 1 d . . .
O13 O -0.1642(2) 0.28710(18) 0.20220(12) 0.0306(6) Uani 1 1 d . . .
O14 O -0.1368(3) 0.37004(15) 0.28016(12) 0.0301(7) Uani 1 1 d . . .
C27 C -0.2835(4) 0.3987(2) 0.2673(2) 0.0421(12) Uani 1 1 d . . .
H27A H -0.3059 0.4391 0.2959 0.063 Uiso 1 1 calc R . .
H27B H -0.3549 0.3588 0.2725 0.063 Uiso 1 1 calc R . .
H27C H -0.2875 0.4172 0.2250 0.063 Uiso 1 1 calc R . .
C30 C 0.9872(6) 0.6367(2) 0.06274(18) 0.0527(11) Uani 1 1 d . . .
H30A H 1.0828 0.6377 0.0428 0.079 Uiso 1 1 calc R . .
H30B H 0.9986 0.6224 0.1060 0.079 Uiso 1 1 calc R . .
H30C H 0.9429 0.6860 0.0604 0.079 Uiso 1 1 calc R . .
O15 O 0.9442(3) 0.53749(18) -0.00576(16) 0.0631(11) Uani 1 1 d . . .
C31 C 0.8912(6) 0.5818(2) 0.0308(2) 0.0412(12) Uani 1 1 d . . .
C32 C 0.7300(6) 0.5839(3) 0.0457(3) 0.0736(17) Uani 1 1 d . . .
H32A H 0.6824 0.5400 0.0284 0.110 Uiso 1 1 calc R . .
H32B H 0.6866 0.6287 0.0279 0.110 Uiso 1 1 calc R . .
H32C H 0.7168 0.5844 0.0905 0.110 Uiso 1 1 calc R . .

loop_
_atom_site_aniso_label
_atom_site_aniso_U_11
_atom_site_aniso_U_22
_atom_site_aniso_U_33
_atom_site_aniso_U_23
_atom_site_aniso_U_13
_atom_site_aniso_U_12
Pd1 0.01301(12) 0.01278(10) 0.01158(10) 0.00078(12) -0.00134(16) -0.00113(19)
Cl1 0.0221(5) 0.0207(5) 0.0231(5) 0.0037(4) -0.0097(4) -0.0063(4)
N1 0.0153(19) 0.0149(14) 0.0099(12) -0.0043(14) 0.0014(10) 0.0002(14)
C1 0.013(2) 0.018(2) 0.0132(19) -0.0010(16) 0.0003(15) 0.0006(16)
C2 0.0083(19) 0.014(2) 0.0129(18) 0.0007(16) 0.0045(15) 0.0000(16)
C3 0.012(2) 0.020(2) 0.019(2) 0.0010(17) -0.0025(15) 0.0001(17)
C4 0.011(2) 0.022(2) 0.024(2) -0.0095(18) -0.0042(16) -0.0048(17)
C5 0.014(2) 0.017(2) 0.032(2) -0.0004(19) 0.0012(17) -0.0040(17)
C6 0.023(2) 0.0156(19) 0.022(2) -0.0003(19) 0.0004(19) 0.0033(17)
C7 0.0102(19) 0.0160(19) 0.0142(18) -0.0038(19) 0.0007(17) 0.0027(15)
C8 0.018(3) 0.0121(18) 0.0097(16) 0.0024(14) 0.0027(14) -0.0020(15)
C9 0.0124(12) 0.0132(12) 0.0133(12) 0.0014(9) -0.0026(9) 0.0016(9)
O1 0.0185(15) 0.0394(18) 0.0361(18) -0.0211(15) -0.0024(12) 0.0060(13)
O2 0.0079(13) 0.0271(16) 0.0261(14) -0.0077(13) -0.0012(11) 0.0010(12)
C10 0.011(2) 0.039(3) 0.046(3) -0.010(2) -0.0021(18) -0.001(2)
C11 0.0103(18) 0.016(2) 0.0128(18) 0.0008(16) -0.0050(14) -0.0019(18)
O3 0.0202(14) 0.0199(16) 0.0177(13) 0.0015(11) 0.0041(10) 0.0016(12)
O4 0.0236(14) 0.0162(14) 0.0155(13) 0.0011(11) 0.0048(11) 0.0072(12)
C12 0.054(3) 0.021(2) 0.033(2) 0.004(2) 0.013(2) 0.0142(19)
C13 0.017(2) 0.016(2) 0.0105(17) -0.0006(16) -0.0006(14) 0.0006(16)
C14 0.009(2) 0.018(2) 0.0153(19) 0.0000(17) 0.0069(15) 0.0064(15)
O5 0.0137(14) 0.0161(11) 0.0135(11) 0.0012(9) -0.0030(12) -0.0007(13)
O6 0.0221(14) 0.0234(15) 0.0157(14) 0.0068(12) 0.0000(10) -0.0029(11)
C15 0.034(2) 0.0202(18) 0.034(2) 0.0117(17) 0.001(3) -0.017(3)
C16 0.0105(18) 0.0157(19) 0.0153(17) 0.0028(19) -0.0013(14) -0.0005(19)
C17 0.017(2) 0.021(2) 0.0160(19) 0.0036(17) -0.0023(15) -0.0024(17)
C18 0.021(2) 0.016(2) 0.0175(19) 0.0027(17) 0.0021(15) -0.0039(18)
C19 0.016(2) 0.0083(18) 0.0144(18) 0.0019(18) 0.0017(13) -0.0003(16)
C20 0.022(2) 0.023(2) 0.0118(19) 0.0008(18) -0.0057(17) 0.000(2)
O7 0.0271(15) 0.0265(17) 0.0350(17) 0.0110(14) 0.0015(13) 0.0086(13)
O8 0.0128(13) 0.0269(14) 0.0284(12) 0.0028(10) 0.0041(15) -0.0010(16)
C21 0.022(3) 0.045(3) 0.051(3) 0.003(3) 0.011(2) 0.009(2)
C22 0.032(3) 0.023(2) 0.021(2) -0.0023(17) -0.0101(19) 0.0010(19)
O9 0.0451(18) 0.054(2) 0.0257(17) -0.0123(17) -0.0148(13) 0.0040(18)
O10 0.0235(14) 0.0711(19) 0.0314(13) -0.0121(12) -0.0145(18) 0.004(2)
C23 0.041(3) 0.103(5) 0.056(4) -0.024(3) -0.037(3) 0.010(3)
C24 0.037(3) 0.018(2) 0.018(2) -0.0006(18) -0.0057(18) 0.0039(19)
O11 0.054(2) 0.0361(16) 0.0237(15) -0.0049(12) 0.0145(16) 0.0055(17)
O12 0.071(2) 0.0237(17) 0.0318(17) -0.0093(14) -0.0024(14) -0.0081(16)
C25 0.168(6) 0.028(3) 0.057(4) -0.027(3) -0.001(4) 0.002(3)
C26 0.021(2) 0.011(2) 0.018(2) 0.0035(17) 0.0098(18) -0.0036(17)
O13 0.0189(14) 0.0386(17) 0.0344(16) -0.0158(17) -0.0052(12) 0.0050(15)
O14 0.0255(16) 0.0330(17) 0.0319(16) -0.0110(14) -0.0048(12) 0.0162(13)
C27 0.030(3) 0.047(3) 0.048(3) -0.015(3) -0.002(2) 0.020(2)
C30 0.093(3) 0.033(2) 0.032(2) -0.0015(19) 0.002(3) 0.011(4)
O15 0.101(3) 0.035(2) 0.053(2) -0.0192(18) -0.0150(18) 0.0094(18)
C31 0.075(4) 0.020(3) 0.028(3) 0.004(2) -0.014(2) 0.005(3)
C32 0.082(4) 0.046(4) 0.092(5) 0.005(3) -0.021(4) 0.018(3)

loop_
_atom_type_symbol
_atom_type_description
_atom_type_scat_dispersion_real
_atom_type_scat_dispersion_imag
_atom_type_scat_source
C C 0.0033 0.0016 'International Tables Vol C Tables 4.2.6.8 and 6.1.1.4'
H H 0.0000 0.0000 'International Tables Vol C Tables 4.2.6.8 and 6.1.1.4'
Cl Cl 0.1484 0.1585 'International Tables Vol C Tables 4.2.6.8 and 6.1.1.4'
N N 0.0061 0.0033 'International Tables Vol C Tables 4.2.6.8 and 6.1.1.4'
Pd Pd -0.9988 1.0072 'International Tables Vol C Tables 4.2.6.8 and 6.1.1.4'
O O 0.0106 0.0060 'International Tables Vol C Tables 4.2.6.8 and 6.1.1.4'

loop_
_geom_angle_atom_site_label_1
_geom_angle_atom_site_label_2
_geom_angle_atom_site_label_3
_geom_angle
_geom_angle_site_symmetry_1
_geom_angle_site_symmetry_3
_geom_angle_publ_flag
N1 Pd1 O5 175.51(10) . . ?
N1 Pd1 C1 91.38(12) . . ?
O5 Pd1 C1 84.60(12) . . ?
N1 Pd1 Cl1 92.72(7) . . ?
O5 Pd1 Cl1 91.20(7) . . ?
C1 Pd1 Cl1 174.93(10) . . ?
N1 Pd1 C11 87.82(10) . . ?
O5 Pd1 C11 87.74(10) . . ?
C1 Pd1 C11 34.73(12) . . ?
Cl1 Pd1 C11 142.49(8) . . ?
C8 N1 Pd1 113.32(19) . . ?
C8 N1 H1N 105.4 . . ?
Pd1 N1 H1N 119.6 . . ?
C8 N1 H2N 111.9 . . ?
Pd1 N1 H2N 117.2 . . ?
H1N N1 H2N 86.3 . . ?
C11 C1 C2 110.8(3) . . ?
C11 C1 C13 113.8(3) . . ?
C2 C1 C13 115.3(3) . . ?
C11 C1 Pd1 92.8(2) . . ?
C2 C1 Pd1 117.8(2) . . ?
C13 C1 Pd1 104.4(2) . . ?
C7 C2 C3 117.1(3) . . ?
C7 C2 C1 124.7(3) . . ?
C3 C2 C1 118.0(3) . . ?
C4 C3 C2 122.6(3) . . ?
C4 C3 H3A 118.7 . . ?
C2 C3 H3A 118.7 . . ?
C5 C4 C3 120.1(3) . . ?
C5 C4 H4A 120.0 . . ?
C3 C4 H4A 120.0 . . ?
C4 C5 C6 119.2(3) . . ?
C4 C5 H5A 120.4 . . ?
C6 C5 H5A 120.4 . . ?
C5 C6 C7 121.4(4) . . ?
C5 C6 H6A 119.3 . . ?
C7 C6 H6A 119.3 . . ?
C2 C7 C6 119.5(3) . . ?
C2 C7 C8 126.3(3) . . ?
C6 C7 C8 114.2(3) . . ?
N1 C8 C7 113.4(3) . . ?
N1 C8 C9 110.9(2) . . ?
C7 C8 C9 112.4(3) . . ?
N1 C8 H8 106.5 . . ?
C7 C8 H8 106.5 . . ?
C9 C8 H8 106.5 . . ?
O1 C9 O2 125.2(3) . . ?
O1 C9 C8 123.4(3) . . ?
O2 C9 C8 111.4(3) . . ?
C9 O2 C10 116.8(3) . . ?
O2 C10 H10A 109.5 . . ?
O2 C10 H10B 109.5 . . ?
H10A C10 H10B 109.5 . . ?
O2 C10 H10C 109.5 . . ?
H10A C10 H10C 109.5 . . ?
H10B C10 H10C 109.5 . . ?
O3 C11 O4 122.7(3) . . ?
O3 C11 C1 124.8(3) . . ?
O4 C11 C1 112.4(3) . . ?
O3 C11 Pd1 114.7(2) . . ?
O4 C11 Pd1 95.91(19) . . ?
C1 C11 Pd1 52.52(16) . . ?
C11 O4 C12 115.1(3) . . ?
O4 C12 H12A 109.5 . . ?
O4 C12 H12B 109.5 . . ?
H12A C12 H12B 109.5 . . ?
O4 C12 H12C 109.5 . . ?
H12A C12 H12C 109.5 . . ?
H12B C12 H12C 109.5 . . ?
C14 C13 C16 110.4(3) . . ?
C14 C13 C19 107.0(3) . . ?
C16 C13 C19 100.6(3) . . ?
C14 C13 C1 107.6(3) . . ?
C16 C13 C1 117.4(3) . . ?
C19 C13 C1 113.3(3) . . ?
O5 C14 O6 121.8(3) . . ?
O5 C14 C13 123.2(3) . . ?
O6 C14 C13 115.0(3) . . ?
C14 O5 Pd1 112.0(2) . . ?
C14 O6 C15 115.4(3) . . ?
O6 C15 H15A 109.5 . . ?
O6 C15 H15B 109.5 . . ?
H15A C15 H15B 109.5 . . ?
O6 C15 H15C 109.5 . . ?
H15A C15 H15C 109.5 . . ?
H15B C15 H15C 109.5 . . ?
C17 C16 C20 124.5(3) . . ?
C17 C16 C13 110.4(3) . . ?
C20 C16 C13 124.6(3) . . ?
C16 C17 C18 109.5(3) . . ?
C16 C17 C22 128.8(3) . . ?
C18 C17 C22 121.7(3) . . ?
C19 C18 C17 109.1(3) . . ?
C19 C18 C24 128.3(3) . . ?
C17 C18 C24 122.6(3) . . ?
C18 C19 C26 125.7(3) . . ?
C18 C19 C13 110.3(3) . . ?
C26 C19 C13 124.0(3) . . ?
O7 C20 O8 125.8(4) . . ?
O7 C20 C16 124.0(3) . . ?
O8 C20 C16 110.2(3) . . ?
C20 O8 C21 115.1(3) . . ?
O8 C21 H21A 109.5 . . ?
O8 C21 H21B 109.5 . . ?
H21A C21 H21B 109.5 . . ?
O8 C21 H21C 109.5 . . ?
H21A C21 H21C 109.5 . . ?
H21B C21 H21C 109.5 . . ?
O9 C22 O10 124.3(3) . . ?
O9 C22 C17 124.0(4) . . ?
O10 C22 C17 111.7(3) . . ?
C22 O10 C23 116.1(3) . . ?
O10 C23 H23A 109.5 . . ?
O10 C23 H23B 109.5 . . ?
H23A C23 H23B 109.5 . . ?
O10 C23 H23C 109.5 . . ?
H23A C23 H23C 109.5 . . ?
H23B C23 H23C 109.5 . . ?
O11 C24 O12 126.5(4) . . ?
O11 C24 C18 124.5(4) . . ?
O12 C24 C18 108.9(3) . . ?
C24 O12 C25 115.0(4) . . ?
O12 C25 H25A 109.5 . . ?
O12 C25 H25B 109.5 . . ?
H25A C25 H25B 109.5 . . ?
O12 C25 H25C 109.5 . . ?
H25A C25 H25C 109.5 . . ?
H25B C25 H25C 109.5 . . ?
O13 C26 O14 123.2(3) . . ?
O13 C26 C19 125.4(3) . . ?
O14 C26 C19 111.4(3) . . ?
C26 O14 C27 115.9(3) . . ?
O14 C27 H27A 109.5 . . ?
O14 C27 H27B 109.5 . . ?
H27A C27 H27B 109.5 . . ?
O14 C27 H27C 109.5 . . ?
H27A C27 H27C 109.5 . . ?
H27B C27 H27C 109.5 . . ?
C31 C30 H30A 109.5 . . ?
C31 C30 H30B 109.5 . . ?
H30A C30 H30B 109.5 . . ?
C31 C30 H30C 109.5 . . ?
H30A C30 H30C 109.5 . . ?
H30B C30 H30C 109.5 . . ?
O15 C31 C30 119.9(5) . . ?
O15 C31 C32 122.8(5) . . ?
C30 C31 C32 117.3(4) . . ?
C31 C32 H32A 109.5 . . ?
C31 C32 H32B 109.5 . . ?
H32A C32 H32B 109.5 . . ?
C31 C32 H32C 109.5 . . ?
H32A C32 H32C 109.5 . . ?
H32B C32 H32C 109.5 . . ?

loop_
_geom_bond_atom_site_label_1
_geom_bond_atom_site_label_2
_geom_bond_distance
_geom_bond_site_symmetry_2
_geom_bond_publ_flag
Pd1 N1 1.987(3) . ?
Pd1 O5 2.053(2) . ?
Pd1 C1 2.067(3) . ?
Pd1 Cl1 2.3572(9) . ?
Pd1 C11 2.602(3) . ?
N1 C8 1.484(4) . ?
N1 H1N 0.8716 . ?
N1 H2N 0.8732 . ?
C1 C11 1.484(5) . ?
C1 C2 1.529(5) . ?
C1 C13 1.585(5) . ?
C2 C7 1.392(5) . ?
C2 C3 1.403(4) . ?
C3 C4 1.370(5) . ?
C3 H3A 0.9300 . ?
C4 C5 1.363(5) . ?
C4 H4A 0.9300 . ?
C5 C6 1.382(5) . ?
C5 H5A 0.9300 . ?
C6 C7 1.402(5) . ?
C6 H6A 0.9300 . ?
C7 C8 1.512(4) . ?
C8 C9 1.526(5) . ?
C8 H8 0.9800 . ?
C9 O1 1.188(4) . ?
C9 O2 1.318(4) . ?
O2 C10 1.445(4) . ?
C10 H10A 0.9600 . ?
C10 H10B 0.9600 . ?
C10 H10C 0.9600 . ?
C11 O3 1.213(4) . ?
C11 O4 1.353(4) . ?
O4 C12 1.450(4) . ?
C12 H12A 0.9600 . ?
C12 H12B 0.9600 . ?
C12 H12C 0.9600 . ?
C13 C14 1.520(5) . ?
C13 C16 1.534(4) . ?
C13 C19 1.535(5) . ?
C14 O5 1.224(4) . ?
C14 O6 1.316(4) . ?
O6 C15 1.468(4) . ?
C15 H15A 0.9600 . ?
C15 H15B 0.9600 . ?
C15 H15C 0.9600 . ?
C16 C17 1.334(5) . ?
C16 C20 1.499(5) . ?
C17 C18 1.478(5) . ?
C17 C22 1.478(5) . ?
C18 C19 1.341(5) . ?
C18 C24 1.508(5) . ?
C19 C26 1.472(5) . ?
C20 O7 1.183(4) . ?
C20 O8 1.335(4) . ?
O8 C21 1.444(4) . ?
C21 H21A 0.9600 . ?
C21 H21B 0.9600 . ?
C21 H21C 0.9600 . ?
C22 O9 1.198(4) . ?
C22 O10 1.316(5) . ?
O10 C23 1.462(5) . ?
C23 H23A 0.9600 . ?
C23 H23B 0.9600 . ?
C23 H23C 0.9600 . ?
C24 O11 1.183(4) . ?
C24 O12 1.322(4) . ?
O12 C25 1.436(5) . ?
C25 H25A 0.9600 . ?
C25 H25B 0.9600 . ?
C25 H25C 0.9600 . ?
C26 O13 1.194(4) . ?
C26 O14 1.338(4) . ?
O14 C27 1.439(4) . ?
C27 H27A 0.9600 . ?
C27 H27B 0.9600 . ?
C27 H27C 0.9600 . ?
C30 C31 1.467(6) . ?
C30 H30A 0.9600 . ?
C30 H30B 0.9600 . ?
C30 H30C 0.9600 . ?
O15 C31 1.202(5) . ?
C31 C32 1.485(7) . ?
C32 H32A 0.9600 . ?
C32 H32B 0.9600 . ?
C32 H32C 0.9600 . ?
